data_7206000
loop_
_publ_author_name
'Matulkov\'a, Irena'
'Cihelka, Jaroslav'
'Fejfarov\'a, Karla'
'Du\<sek, Michal'
'Pojarov\'a, Michaela'
'Van\<ek, P\<remysl'
'Kroupa, Jan'
'\<S\'ala, Michal'
'Krupkov\'a, Radmila'
'N\<emec, Ivan'

_publ_section_title
;
 Semi-organic salts of aniline with inorganic acids: prospective
 materials for the second harmonic generation
;
_journal_issue 12
_journal_name_full CrystEngComm
_journal_page_first 4131
_journal_paper_doi 10.1039/c1ce05170a
_journal_volume 13
_journal_year 2011
_chemical_formula_moiety '2(C6 H8 N), O4 Se, 2(H2 O)'
_chemical_formula_sum 'C12 H20 N2 O6 Se'
_chemical_formula_weight 367.26
_chemical_name_common 'Anilinium(1+) selenate dihydrate'
_chemical_name_systematic ' ?'
_space_group_IT_number 15
_symmetry_cell_setting monoclinic
_symmetry_space_group_name_Hall '-C 2yc'
_symmetry_space_group_name_H-M 'C 1 2/c 1'
_audit_creation_method 'Jana2006 Version : 08/12/2009'
_cell_angle_alpha 90
_cell_angle_beta 98.053(10)
_cell_angle_gamma 90
_cell_formula_units_Z 4
_cell_length_a 9.4120(9)
_cell_length_b 9.0979(7)
_cell_length_c 17.819(2)
_cell_measurement_reflns_used 1966
_cell_measurement_temperature 295
_cell_measurement_theta_max 29.4196
_cell_measurement_theta_min 3.1293
_cell_volume 1510.8(3)
_computing_cell_refinement CrysAlisPro
_computing_data_collection 'CrysAlisPro (Oxford diffraction, 2010)'
_computing_data_reduction CrysAlisPro
_computing_molecular_graphics 'Diamond (Brandenburg & Putz, 2005)'
_computing_publication_material Jana2006
_computing_structure_refinement 'Jana2006 (Pet\<r\'i\<cek, Du\<sek & Palatinus, 2006)'
_computing_structure_solution 'SIR2002 (Burla et al., 2003)'
_diffrn_ambient_temperature 295
_diffrn_detector_area_resol_mean 10.3784
_diffrn_measured_fraction_theta_full 0.98
_diffrn_measured_fraction_theta_max 0.93
_diffrn_measurement_device 'four-cycle diffractometer'
_diffrn_measurement_device_type 'Oxford Diffraction CCD'
_diffrn_measurement_method 'Rotation method data acquisition using \w scans'
_diffrn_radiation_monochromator graphite
_diffrn_radiation_source 'X-ray tube'
_diffrn_radiation_type 'Mo K\a'
_diffrn_radiation_wavelength 0.71073
_diffrn_reflns_av_R_equivalents 0.127
_diffrn_reflns_av_sigmaI/netI 0.2186
_diffrn_reflns_limit_h_max 12
_diffrn_reflns_limit_h_min -12
_diffrn_reflns_limit_k_max 12
_diffrn_reflns_limit_k_min -11
_diffrn_reflns_limit_l_max 22
_diffrn_reflns_limit_l_min -24
_diffrn_reflns_number 8240
_diffrn_reflns_reduction_process
;
Integration of the CCD images was done by program CrysAlisPro
(Oxford diffraction, 2010). The same program was used for indexing of the
crystal shape and absorption correction.
;
_diffrn_reflns_theta_full 28.24
_diffrn_reflns_theta_max 29.27
_diffrn_reflns_theta_min 3.13
_exptl_absorpt_coefficient_mu 2.511
_exptl_absorpt_correction_T_max 1.00000
_exptl_absorpt_correction_T_min 0.12612
_exptl_absorpt_correction_type multi-scan
_exptl_absorpt_process_details
;
CrysAlisPro, Oxford Diffraction (2010)
Empirical absorption correction using spherical harmonics,
implemented in SCALE3 ABSPACK scaling algorithm.
;
_exptl_crystal_colour colourless
_exptl_crystal_density_diffrn 1.615
_exptl_crystal_description 'irregular shape'
_exptl_crystal_F_000 752
_exptl_crystal_size_max 0.51
_exptl_crystal_size_mid 0.32
_exptl_crystal_size_min 0.19
_refine_diff_density_max 0.92
_refine_diff_density_min -0.93
_refine_ls_extinction_method none
_refine_ls_goodness_of_fit_gt 1.27
_refine_ls_goodness_of_fit_ref 0.92
_refine_ls_hydrogen_treatment mixed
_refine_ls_number_constraints 34
_refine_ls_number_parameters 102
_refine_ls_number_reflns 1915
_refine_ls_number_restraints 0
_refine_ls_R_factor_all 0.1328
_refine_ls_R_factor_gt 0.0473
_refine_ls_shift/su_max 0.0042
_refine_ls_shift/su_mean 0.0003
_refine_ls_structure_factor_coef Fsqd
_refine_ls_weighting_details w=1/(\s^2^(I)+0.0016I^2^)
_refine_ls_weighting_scheme sigma
_refine_ls_wR_factor_gt 0.0970
_refine_ls_wR_factor_ref 0.1133
_reflns_number_gt 788
_reflns_number_total 1915
_reflns_threshold_expression I>3\s(I)
_cod_data_source_file c1ce05170a.txt
_cod_data_source_block an2SeO42H2O
_cod_database_code 7206000

loop_
_symmetry_equiv_pos_site_id
_symmetry_equiv_pos_as_xyz
1 x,y,z
2 -x,y,-z+1/2
3 -x,-y,-z
4 x,-y,z+1/2
5 x+1/2,y+1/2,z
6 -x+1/2,y+1/2,-z+1/2
7 -x+1/2,-y+1/2,-z
8 x+1/2,-y+1/2,z+1/2

loop_
_atom_site_label
_atom_site_type_symbol
_atom_site_fract_x
_atom_site_fract_y
_atom_site_fract_z
_atom_site_adp_type
_atom_site_U_iso_or_equiv
_atom_site_symmetry_multiplicity
_atom_site_occupancy
_atom_site_calc_flag
_atom_site_refinement_flags
_atom_site_disorder_assembly
_atom_site_disorder_group
Se1 Se 0 0.81756(8) 0.25 Uani 0.0203(3) 4 1 d . . .
O1 O 0.0987(4) 0.9214(4) 0.2031(2) Uani 0.0356(15) 8 1 d . . .
O2 O -0.1054(3) 0.7141(4) 0.1915(2) Uani 0.0320(14) 8 1 d . . .
O3W O 0.0982(5) 0.2349(5) 0.1894(3) Uani 0.0497(18) 8 1 d . . .
N1 N 0.3635(4) 0.9246(5) 0.1463(3) Uani 0.0303(18) 8 1 d . . .
C1 C 0.3310(5) 0.9348(5) 0.0628(3) Uani 0.023(2) 8 1 d . . .
C2 C 0.2255(6) 1.0265(6) 0.0317(4) Uani 0.037(2) 8 1 d . . .
C3 C 0.1938(7) 1.0361(6) -0.0459(4) Uani 0.045(3) 8 1 d . . .
C4 C 0.2702(7) 0.9520(7) -0.0901(4) Uani 0.045(3) 8 1 d . . .
C5 C 0.3756(6) 0.8583(6) -0.0584(4) Uani 0.037(2) 8 1 d . . .
C6 C 0.4070(5) 0.8486(5) 0.0190(4) Uani 0.029(2) 8 1 d . . .
H1A H 0.433861 0.863227 0.158392 Uiso 0.0364 8 1 d . . .
H1B H 0.387917 1.010862 0.16487 Uiso 0.0364 8 1 d . . .
H1C H 0.287943 0.893801 0.164606 Uiso 0.0364 8 1 d . . .
H1W H 0.091(7) 0.156(7) 0.198(5) Uiso 0.0597 8 1 d . . .
H2W H 0.193(7) 0.254(6) 0.194(4) Uiso 0.0597 8 1 d . . .
H2 H 0.173104 1.084408 0.063568 Uiso 0.0447 8 1 d . . .
H3 H 0.119462 1.100765 -0.06878 Uiso 0.0535 8 1 d . . .
H4 H 0.249259 0.959037 -0.144276 Uiso 0.0544 8 1 d . . .
H5 H 0.427269 0.799506 -0.090266 Uiso 0.0442 8 1 d . . .
H6 H 0.480465 0.783181 0.042086 Uiso 0.0346 8 1 d . . .

loop_
_atom_site_aniso_label
_atom_site_aniso_type_symbol
_atom_site_aniso_U_11
_atom_site_aniso_U_22
_atom_site_aniso_U_33
_atom_site_aniso_U_12
_atom_site_aniso_U_13
_atom_site_aniso_U_23
Se1 Se 0.0182(4) 0.0169(4) 0.0265(6) 0 0.0061(3) 0
O1 O 0.033(2) 0.028(2) 0.050(3) -0.0033(17) 0.019(2) 0.012(2)
O2 O 0.036(2) 0.032(2) 0.027(3) -0.0038(18) -0.0006(18) -0.0119(18)
O3w O 0.032(2) 0.038(3) 0.081(4) 0.005(2) 0.014(2) 0.013(3)
N1 N 0.022(3) 0.024(3) 0.045(4) -0.003(2) 0.006(2) -0.002(2)
C1 C 0.025(3) 0.020(3) 0.023(4) -0.006(3) 0.001(3) -0.003(3)
C2 C 0.045(4) 0.029(3) 0.038(5) 0.015(3) 0.006(3) 0.004(3)
C3 C 0.056(4) 0.037(4) 0.039(6) 0.011(3) 0.000(4) 0.002(3)
C4 C 0.067(5) 0.048(4) 0.021(5) -0.021(4) 0.007(4) 0.000(3)
C5 C 0.040(3) 0.035(4) 0.039(5) -0.013(3) 0.016(3) -0.011(3)
C6 C 0.028(3) 0.022(3) 0.037(4) 0.000(2) 0.006(3) -0.003(3)

loop_
_atom_type_symbol
_atom_type_scat_dispersion_real
_atom_type_scat_dispersion_imag
_atom_type_scat_source
C 0.003 0.002 'International Tables Vol C tables 4.2.6.8 and 6.1.1.1'
H 0.000 0.000 'International Tables Vol C tables 4.2.6.8 and 6.1.1.1'
N 0.006 0.003 'International Tables Vol C tables 4.2.6.8 and 6.1.1.1'
O 0.011 0.006 'International Tables Vol C tables 4.2.6.8 and 6.1.1.1'
Se -0.093 2.226 'International Tables Vol C tables 4.2.6.8 and 6.1.1.1'

loop_
_geom_angle_atom_site_label_1
_geom_angle_atom_site_label_2
_geom_angle_atom_site_label_3
_geom_angle_site_symmetry_1
_geom_angle_site_symmetry_2
_geom_angle_site_symmetry_3
_geom_angle
_geom_angle_publ_flag
N1 C1 C2 . . . 119.1(5) yes
N1 C1 C6 . . . 119.0(5) yes
C1 C2 C3 . . . 119.6(6) yes
C2 C1 C6 . . . 121.9(6) yes
C2 C3 C4 . . . 119.0(6) yes
C3 C4 C5 . . . 121.2(7) yes
C4 C5 C6 . . . 119.8(6) yes
C1 C6 C5 . . . 118.5(5) yes
C1 N1 H1A . . . 109 yes
C1 N1 H1B . . . 109 yes
C1 N1 H1C . . . 109 yes
H1A N1 H1B . . . 109 yes
H1A N1 H1C . . . 110 yes
H1B N1 H1C . . . 110 yes
C1 C2 H2 . . . 120 yes
C1 C6 H6 . . . 121 yes
C2 C3 H3 . . . 121 yes
C3 C2 H2 . . . 120 yes
C3 C4 H4 . . . 119 yes
C4 C3 H3 . . . 120 yes
C4 C5 H5 . . . 120 yes
C5 C4 H4 . . . 119 yes
C5 C6 H6 . . . 121 yes
C6 C5 H5 . . . 120 yes
O1 Se1 O2 . . . 110.17(17) yes
O1 Se1 O1 . . . 109.38(19) yes
O1 Se1 O2 . . 2_555 108.76(17) yes
O2 Se1 O1 . . 2_555 108.76(17) yes
O2 Se1 O2 . . 2_555 109.61(18) yes
O1 Se1 O2 2_555 . 2_555 110.17(17) yes
H1W O3W H2W . . . 107(6) yes

loop_
_geom_bond_atom_site_label_1
_geom_bond_atom_site_label_2
_geom_bond_site_symmetry_1
_geom_bond_site_symmetry_2
_geom_bond_distance
_geom_bond_publ_flag
N1 C1 . . 1.479(7) yes
C1 C2 . . 1.355(8) yes
C1 C6 . . 1.376(7) yes
C2 C3 . . 1.376(10) yes
C3 C4 . . 1.372(9) yes
C4 C5 . . 1.369(9) yes
C5 C6 . . 1.372(10) yes
N1 H1A . . 0.87 yes
N1 H1B . . 0.87 yes
N1 H1C . . 0.87 yes
C2 H2 . . 0.96 yes
C3 H3 . . 0.96 yes
C4 H4 . . 0.96 yes
C5 H5 . . 0.96 yes
C6 H6 . . 0.96 yes
Se1 O1 . . 1.634(4) yes
Se1 O2 . . 1.633(3) yes
Se1 O1 . 2_555 1.634(4) yes
Se1 O2 . 2_555 1.633(3) yes
O3W H1W . . 0.74(7) yes
O3W H2W . . 0.90(7) yes

loop_
_geom_torsion_atom_site_label_1
_geom_torsion_atom_site_label_2
_geom_torsion_atom_site_label_3
_geom_torsion_atom_site_label_4
_geom_torsion_site_symmetry_1
_geom_torsion_site_symmetry_2
_geom_torsion_site_symmetry_3
_geom_torsion_site_symmetry_4
_geom_torsion
_geom_torsion_publ_flag
N(1) C(1) C(2) C(3) . . . . -179.6(5) yes
N(1) C(1) C(6) C(5) . . . . 179.7(4) yes
C(1) C(2) C(3) C(4) . . . . 0.1(9) yes
C(2) C(1) C(6) C(5) . . . . 1.0(7) yes
C(2) C(3) C(4) C(5) . . . . 0.7(9) yes
C(3) C(4) C(5) C(6) . . . . -0.6(9) yes
C(4) C(5) C(6) C(1) . . . . -0.2(8) yes
C(6) C(1) C(2) C(3) . . . . -0.9(8) yes
